data_4131439
loop_
_publ_author_name
'Korom, Sa\<sa'
'Ballester, Pablo'

_publ_section_title
;
 Attachment of a Ru<sup>II</sup> Complex to a Self-Folding Hexaamide Deep
 Cavitand.
;
_journal_issue 35
_journal_name_full 'Journal of the American Chemical Society'
_journal_page_first 12109
_journal_page_last 12112
_journal_paper_doi 10.1021/jacs.7b05458
_journal_volume 139
_journal_year 2017
_chemical_formula_sum 'C97 H93 Cl6 N11 O14'
_chemical_formula_weight 1849.52
_space_group_IT_number 2
_space_group_name_Hall '-P 1'
_space_group_name_H-M_alt 'P -1'
_symmetry_cell_setting triclinic
_symmetry_space_group_name_H-M 'P -1'
_atom_sites_solution_hydrogens geom
_audit_creation_method SHELXL-2014
_cell_angle_alpha 97.556(4)
_cell_angle_beta 101.633(4)
_cell_angle_gamma 117.144(3)
_cell_formula_units_Z 2
_cell_length_a 15.6530(14)
_cell_length_b 16.8518(17)
_cell_length_c 21.323(3)
_cell_measurement_reflns_used 9955
_cell_measurement_temperature 100(2)
_cell_measurement_theta_max 31.62
_cell_measurement_theta_min 2.42
_cell_volume 4738.4(9)
_computing_cell_refinement 'Bruker APEX2 v2011.4-0'
_computing_data_collection 'Bruker APEX2 v2011.4-0'
_computing_data_reduction 'Bruker SAINT V7.60A'
_computing_molecular_graphics 'Bruker SHELXTL'
_computing_publication_material 'Bruker SHELXTL'
_computing_structure_refinement 'SHELXL-2014 (Sheldrick, 2014)'
_computing_structure_solution Sir2011
_diffrn_ambient_temperature 100(2)
_diffrn_detector_area_resol_mean 512
_diffrn_detector_type '4K CCD area detector APEX II'
_diffrn_measured_fraction_theta_full 0.983
_diffrn_measured_fraction_theta_max 0.806
_diffrn_measurement_device_type 'APEX DUO Kappa 4-axis goniometer'
_diffrn_measurement_method
;
 Fullsphere data collection, phi and omega scans
;
_diffrn_measurement_specimen_support 'magnetic support with MicroMount'
_diffrn_radiation_monochromator 'Quazar MX Multilayer Optics'
_diffrn_radiation_type MoK\a
_diffrn_radiation_wavelength 0.71073
_diffrn_reflns_av_R_equivalents 0.0306
_diffrn_reflns_av_unetI/netI 0.0560
_diffrn_reflns_Laue_measured_fraction_full 0.983
_diffrn_reflns_Laue_measured_fraction_max 0.806
_diffrn_reflns_limit_h_max 23
_diffrn_reflns_limit_h_min -14
_diffrn_reflns_limit_k_max 25
_diffrn_reflns_limit_k_min -24
_diffrn_reflns_limit_l_max 28
_diffrn_reflns_limit_l_min -25
_diffrn_reflns_number 45658
_diffrn_reflns_point_group_measured_fraction_full 0.983
_diffrn_reflns_point_group_measured_fraction_max 0.806
_diffrn_reflns_theta_full 25.000
_diffrn_reflns_theta_max 31.861
_diffrn_reflns_theta_min 1.009
_diffrn_source 'Microfocus source E025 IuS'
_diffrn_source_current 0.6
_diffrn_source_power 50
_diffrn_source_size '0.2 mm x 0.2 mm fine focus'
_diffrn_source_type 'Bruker APEX DUO'
_exptl_absorpt_coefficient_mu 0.250
_exptl_absorpt_correction_T_max 0.975
_exptl_absorpt_correction_T_min 0.75
_exptl_absorpt_correction_type empirical
_exptl_absorpt_process_details
; 
 SADABS Version 2008/1 Bruker-Nonius
 Blessing, Acta Cryst. (1995) A51 33-38
;
_exptl_crystal_colour yellow
_exptl_crystal_density_diffrn 1.296
_exptl_crystal_description Plate
_exptl_crystal_F_000 1932
_exptl_crystal_size_max 0.40
_exptl_crystal_size_mid 0.30
_exptl_crystal_size_min 0.10
_refine_diff_density_max 2.558
_refine_diff_density_min -1.308
_refine_diff_density_rms 0.131
_refine_ls_extinction_method none
_refine_ls_goodness_of_fit_ref 1.962
_refine_ls_hydrogen_treatment constr
_refine_ls_matrix_type full
_refine_ls_number_parameters 1367
_refine_ls_number_reflns 26215
_refine_ls_number_restraints 381
_refine_ls_restrained_S_all 2.023
_refine_ls_R_factor_all 0.1543
_refine_ls_R_factor_gt 0.1114
_refine_ls_shift/su_max 0.000
_refine_ls_shift/su_mean 0.000
_refine_ls_structure_factor_coef Fsqd
_refine_ls_weighting_details 'w=1/[\s^2^(Fo^2^)+(0.1000P)^2^] where P=(Fo^2^+2Fc^2^)/3'
_refine_ls_weighting_scheme calc
_refine_ls_wR_factor_gt 0.3108
_refine_ls_wR_factor_ref 0.3323
_reflns_Friedel_coverage 0.000
_reflns_number_gt 16356
_reflns_number_total 26215
_reflns_threshold_expression 'I > 2\s(I)'
_cod_data_source_file ja7b05458_si_002.cif
_cod_data_source_block mo_SKXDR10
_cod_depositor_comments
;
The following automatic conversions were performed:

data item '_symmetry_cell_setting' value 'Triclinic' was changed to
'triclinic' in accordance with the
/home/saulius/struct/COD-crude-data/automatic-downloads/DataCite-retrospective/ACS/depositions/lib/dictionaries/cif_core.dic
dictionary named 'cif_core.dic' version 2.4.2 last updated on
2011-04-26.

Automatic conversion script
Id: cif_fix_values 6909 2019-04-08 15:41:33Z antanas 
;
_cod_original_sg_symbol_H-M P-1
_cod_database_code 4131439
_shelx_space_group_comment
;
The symmetry employed for this shelxl refinement is uniquely defined
by the following loop, which should always be used as a source of
symmetry information in preference to the above space-group names.
They are only intended as comments.
;
_shelx_estimated_absorpt_t_min 0.907
_shelx_estimated_absorpt_t_max 0.975
_shelxl_version_number 2014-3

loop_
_space_group_symop_operation_xyz
'x, y, z'
'-x, -y, -z'

loop_
_atom_site_label
_atom_site_type_symbol
_atom_site_fract_x
_atom_site_fract_y
_atom_site_fract_z
_atom_site_U_iso_or_equiv
_atom_site_adp_type
_atom_site_occupancy
_atom_site_site_symmetry_order
_atom_site_calc_flag
_atom_site_refinement_flags_posn
_atom_site_refinement_flags_adp
_atom_site_refinement_flags_occupancy
_atom_site_disorder_assembly
_atom_site_disorder_group
C1 C 0.7567(2) 0.2977(2) 0.21147(16) 0.0300(7) Uani 1 1 d . . . . .
C2 C 0.6891(2) 0.2113(3) 0.21425(17) 0.0328(7) Uani 1 1 d . . . . .
H2 H 0.6658 0.2018 0.2519 0.039 Uiso 1 1 calc R U . . .
C3 C 0.6564(2) 0.1388(3) 0.16006(16) 0.0309(7) Uani 1 1 d . . . . .
C4 C 0.5896(2) 0.0058(3) 0.08696(17) 0.0322(7) Uani 1 1 d . . . . .
C5 C 0.6860(2) 0.1507(2) 0.10270(16) 0.0300(7) Uani 1 1 d . . . . .
C6 C 0.7513(2) 0.2390(2) 0.09896(16) 0.0301(7) Uani 1 1 d . . . . .
H6 H 0.7705 0.2490 0.0600 0.036 Uiso 1 1 calc R U . . .
C7 C 0.7871(2) 0.3117(2) 0.15389(16) 0.0291(7) Uani 1 1 d . . . . .
C8 C 0.5257(2) -0.0939(3) 0.05820(17) 0.0327(7) Uani 1 1 d . . . . .
C9 C 0.4442(2) -0.1461(3) 0.08106(17) 0.0333(8) Uani 1 1 d . . . . .
H9 H 0.4332 -0.1182 0.1180 0.040 Uiso 1 1 calc R U . . .
C10 C 0.3803(2) -0.2383(3) 0.04924(16) 0.0312(7) Uani 1 1 d . . . . .
C11 C 0.4725(2) -0.2320(3) -0.02384(18) 0.0358(8) Uani 1 1 d . . . . .
C12 C 0.5401(2) -0.1386(3) 0.00507(17) 0.0331(7) Uani 1 1 d . . . . .
H12 H 0.5950 -0.1059 -0.0112 0.040 Uiso 1 1 calc R U . . .
C13 C 0.2874(2) -0.2931(3) 0.06752(18) 0.0333(8) Uani 1 1 d . . . . .
C14 C 0.2194(3) -0.3842(3) 0.03301(19) 0.0394(8) Uani 1 1 d . . . . .
H14 H 0.2312 -0.4134 -0.0029 0.047 Uiso 1 1 calc R U . . .
C15 C 0.1342(3) -0.4315(3) 0.0520(2) 0.0466(10) Uani 1 1 d . . . . .
H15 H 0.0870 -0.4942 0.0297 0.056 Uiso 1 1 calc R U . . .
C16 C 0.1185(3) -0.3875(3) 0.1029(2) 0.0462(10) Uani 1 1 d . . . . .
H16 H 0.0603 -0.4188 0.1167 0.055 Uiso 1 1 calc R U . . .
C17 C 0.1892(3) -0.2961(3) 0.1343(2) 0.0440(9) Uani 1 1 d . . . . .
H17 H 0.1776 -0.2656 0.1696 0.053 Uiso 1 1 calc R U . . .
C18 C 0.4822(3) -0.2802(3) -0.0822(2) 0.0427(9) Uani 1 1 d . . . . .
C19 C 0.3989(3) -0.3636(3) -0.1236(2) 0.0535(11) Uani 1 1 d . . . . .
H19 H 0.3380 -0.3924 -0.1123 0.064 Uiso 1 1 calc R U . . .
C20 C 0.4088(5) -0.4023(5) -0.1817(3) 0.0806(18) Uani 1 1 d . . . . .
H20 H 0.3536 -0.4566 -0.2122 0.097 Uiso 1 1 calc R U . . .
C21 C 0.5032(6) -0.3589(5) -0.1942(3) 0.0856(19) Uani 1 1 d . . . . .
H21 H 0.5137 -0.3845 -0.2324 0.103 Uiso 1 1 calc R U . . .
C22 C 0.5780(4) -0.2797(4) -0.1498(3) 0.0698(15) Uani 1 1 d . . . . .
H22 H 0.6411 -0.2515 -0.1585 0.084 Uiso 1 1 calc R U . . .
C23 C 1.0023(2) 0.5039(2) 0.28213(16) 0.0290(7) Uani 1 1 d . . . . .
H23 H 0.9433 0.5106 0.2618 0.035 Uiso 1 1 calc R U . . .
C24 C 1.0887(3) 0.6017(2) 0.31881(17) 0.0323(7) Uani 1 1 d . . . . .
H24A H 1.1486 0.5984 0.3409 0.039 Uiso 1 1 calc R U . . .
H24B H 1.1063 0.6389 0.2864 0.039 Uiso 1 1 calc R U . . .
C25 C 1.0607(3) 0.6493(3) 0.3705(2) 0.0455(10) Uani 1 1 d . . . . .
H25A H 1.0008 0.6519 0.3490 0.068 Uiso 1 1 calc R U . . .
H25B H 1.1167 0.7121 0.3917 0.068 Uiso 1 1 calc R U . . .
H25C H 1.0468 0.6145 0.4041 0.068 Uiso 1 1 calc R U . . .
C26 C 1.0247(2) 0.4601(2) 0.22519(15) 0.0259(6) Uani 1 1 d . . . . .
C27 C 0.9528(2) 0.4145(2) 0.16339(16) 0.0271(7) Uani 1 1 d . . . . .
C28 C 0.9742(2) 0.3792(2) 0.11018(16) 0.0264(6) Uani 1 1 d . . . . .
H28 H 0.9262 0.3532 0.0675 0.032 Uiso 1 1 calc R U . . .
C29 C 1.0654(2) 0.3817(2) 0.11906(15) 0.0235(6) Uani 1 1 d . . . . .
C30 C 1.1397(2) 0.4249(2) 0.17965(15) 0.0256(6) Uani 1 1 d . . . . .
C31 C 1.1170(2) 0.4644(2) 0.23139(15) 0.0272(7) Uani 1 1 d . . . . .
H31 H 1.1674 0.4958 0.2730 0.033 Uiso 1 1 calc R U . . .
C32 C 1.0258(2) 0.2424(2) 0.05251(14) 0.0250(6) Uani 1 1 d . . . . .
C33 C 0.9263(2) 0.1930(2) 0.01300(15) 0.0265(7) Uani 1 1 d . . . . .
H33 H 0.8966 0.2245 -0.0080 0.032 Uiso 1 1 calc R U . . .
C34 C 0.8697(2) 0.0979(2) 0.00367(15) 0.0269(7) Uani 1 1 d . . . . .
C35 C 0.9146(2) 0.0507(2) 0.03225(15) 0.0289(7) Uani 1 1 d . . . . .
C36 C 1.0154(2) 0.0994(2) 0.06967(15) 0.0277(7) Uani 1 1 d . . . . .
H36 H 1.0469 0.0677 0.0881 0.033 Uiso 1 1 calc R U . . .
C37 C 1.0696(2) 0.1939(2) 0.07992(14) 0.0268(7) Uani 1 1 d . . . . .
C38 C 0.7393(2) 0.0015(2) -0.09955(16) 0.0323(8) Uani 1 1 d . . . . .
C39 C 0.6350(3) -0.0273(3) -0.14157(19) 0.0449(10) Uani 1 1 d . . . . .
H39A H 0.5856 -0.0683 -0.1216 0.054 Uiso 1 1 calc R U . . .
H39B H 0.6281 0.0284 -0.1404 0.054 Uiso 1 1 calc R U . . .
C40 C 0.6091(3) -0.0758(4) -0.2121(2) 0.0667(15) Uani 1 1 d . . . . .
H40A H 0.6611 -0.0386 -0.2314 0.100 Uiso 1 1 calc R U . . .
H40B H 0.5441 -0.0848 -0.2370 0.100 Uiso 1 1 calc R U . . .
H40C H 0.6051 -0.1359 -0.2144 0.100 Uiso 1 1 calc R U . . .
C41 C 0.8690(3) -0.1052(3) 0.05087(16) 0.0323(7) Uani 1 1 d . . . . .
C42 C 0.7825(3) -0.2051(3) 0.02586(19) 0.0406(9) Uani 1 1 d . . . . .
H42A H 0.7351 -0.2119 -0.0157 0.049 Uiso 1 1 calc R U . . .
H42B H 0.8095 -0.2466 0.0161 0.049 Uiso 1 1 calc R U . . .
C43 C 0.7273(4) -0.2326(4) 0.0763(3) 0.0660(13) Uani 1 1 d . . . . .
H43A H 0.7730 -0.2302 0.1164 0.099 Uiso 1 1 calc R U . . .
H43B H 0.6703 -0.2955 0.0581 0.099 Uiso 1 1 calc R U . . .
H43C H 0.7027 -0.1901 0.0873 0.099 Uiso 1 1 calc R U . . .
C44 C 1.2397(2) 0.4260(2) 0.18916(15) 0.0260(6) Uani 1 1 d . . . . .
H44 H 1.2454 0.4106 0.1438 0.031 Uiso 1 1 calc R U . . .
C45 C 1.3313(2) 0.5212(2) 0.22548(17) 0.0333(7) Uani 1 1 d . . . . .
H45A H 1.3249 0.5418 0.2691 0.040 Uiso 1 1 calc R U . . .
H45B H 1.3927 0.5157 0.2335 0.040 Uiso 1 1 calc R U . . .
C46 C 1.3428(3) 0.5928(3) 0.1876(2) 0.0545(11) Uani 1 1 d . . . . .
H46A H 1.3362 0.5680 0.1416 0.082 Uiso 1 1 calc R U . . .
H46B H 1.4092 0.6478 0.2079 0.082 Uiso 1 1 calc R U . . .
H46C H 1.2906 0.6093 0.1887 0.082 Uiso 1 1 calc R U . . .
C47 C 1.2377(2) 0.3498(2) 0.22087(15) 0.0244(6) Uani 1 1 d . . . . .
C48 C 1.2024(2) 0.2618(2) 0.18232(15) 0.0266(7) Uani 1 1 d . . . . .
C49 C 1.2080(2) 0.1927(2) 0.20960(15) 0.0268(7) Uani 1 1 d . . . . .
H49 H 1.1845 0.1333 0.1821 0.032 Uiso 1 1 calc R U . . .
C50 C 1.2485(2) 0.2126(2) 0.27753(15) 0.0245(6) Uani 1 1 d . . . . .
C51 C 1.2810(2) 0.2983(2) 0.31906(14) 0.0238(6) Uani 1 1 d . . . . .
C52 C 1.2744(2) 0.3648(2) 0.28979(15) 0.0253(6) Uani 1 1 d . . . . .
H52 H 1.2956 0.4233 0.3176 0.030 Uiso 1 1 calc R U . . .
C53 C 1.1832(2) 0.0702(2) 0.30687(15) 0.0269(7) Uani 1 1 d . . . . .
C54 C 1.1286(2) -0.0060(2) 0.25184(16) 0.0300(7) Uani 1 1 d . . . . .
H54 H 1.1445 -0.0021 0.2112 0.036 Uiso 1 1 calc R U . . .
C55 C 1.0516(3) -0.0870(2) 0.25639(16) 0.0311(7) Uani 1 1 d . . . . .
C56 C 1.0291(3) -0.0947(2) 0.31590(16) 0.0302(7) Uani 1 1 d . . . . .
C57 C 1.0849(3) -0.0182(2) 0.37074(16) 0.0303(7) Uani 1 1 d . . . . .
H57 H 1.0709 -0.0229 0.4119 0.036 Uiso 1 1 calc R U . . .
C58 C 1.1591(2) 0.0630(2) 0.36607(15) 0.0273(7) Uani 1 1 d . . . . .
C59 C 0.9813(3) -0.2465(3) 0.18851(18) 0.0390(9) Uani 1 1 d . . . . .
C60 C 0.9330(3) -0.3049(3) 0.1175(2) 0.0486(10) Uani 1 1 d . . . . .
H60A H 0.9850 -0.3084 0.0994 0.058 Uiso 1 1 calc R U . . .
H60B H 0.9028 -0.2757 0.0903 0.058 Uiso 1 1 calc R U . . .
C61 C 0.8520(5) -0.4017(4) 0.1137(3) 0.099(2) Uani 1 1 d . . . . .
H61A H 0.8768 -0.4245 0.1491 0.149 Uiso 1 1 calc R U . . .
H61B H 0.8352 -0.4427 0.0706 0.149 Uiso 1 1 calc R U . . .
H61C H 0.7919 -0.4004 0.1190 0.149 Uiso 1 1 calc R U . . .
C62 C 0.8903(3) -0.1946(3) 0.35579(19) 0.0395(8) Uani 1 1 d . . . . .
C63 C 0.8226(3) -0.2944(3) 0.3514(2) 0.0550(11) Uani 1 1 d D U . . .
H63A H 0.7955 -0.3003 0.3897 0.066 Uiso 0.5 1 calc R U P A 1
H63B H 0.8603 -0.3281 0.3515 0.066 Uiso 0.5 1 calc R U P A 1
H63C H 0.7660 -0.2985 0.3675 0.066 Uiso 0.5 1 calc R U P B 2
H63D H 0.8608 -0.3131 0.3831 0.066 Uiso 0.5 1 calc R U P B 2
C64 C 0.7359(10) -0.3342(11) 0.2860(6) 0.110(6) Uani 0.5 1 d D U P C 1
H64A H 0.6926 -0.3074 0.2894 0.166 Uiso 0.5 1 calc R U P C 1
H64B H 0.6963 -0.4014 0.2780 0.166 Uiso 0.5 1 calc R U P C 1
H64C H 0.7638 -0.3192 0.2492 0.166 Uiso 0.5 1 calc R U P C 1
C64' C 0.7779(13) -0.3657(9) 0.2857(5) 0.092(5) Uani 0.5 1 d D U P C 2
H64D H 0.7216 -0.4225 0.2883 0.138 Uiso 0.5 1 calc R U P C 2
H64E H 0.8294 -0.3787 0.2757 0.138 Uiso 0.5 1 calc R U P C 2
H64F H 0.7540 -0.3420 0.2507 0.138 Uiso 0.5 1 calc R U P C 2
C65 C 1.3211(2) 0.3146(2) 0.39379(14) 0.0243(6) Uani 1 1 d . . . . .
H65 H 1.3462 0.2704 0.4005 0.029 Uiso 1 1 calc R U . . .
C66 C 1.4103(2) 0.4116(2) 0.42766(16) 0.0293(7) Uani 1 1 d . . . . .
H66A H 1.3891 0.4576 0.4206 0.035 Uiso 1 1 calc R U . . .
H66B H 1.4313 0.4182 0.4759 0.035 Uiso 1 1 calc R U . . .
C67 C 1.4996(2) 0.4312(3) 0.40100(19) 0.0416(9) Uani 1 1 d . . . . .
H67A H 1.5211 0.3860 0.4082 0.062 Uiso 1 1 calc R U . . .
H67B H 1.5552 0.4935 0.4242 0.062 Uiso 1 1 calc R U . . .
H67C H 1.4797 0.4266 0.3535 0.062 Uiso 1 1 calc R U . . .
C68 C 1.2342(2) 0.2883(2) 0.42369(14) 0.0240(6) Uani 1 1 d . . . . .
C69 C 1.1835(2) 0.2000(2) 0.43341(14) 0.0249(6) Uani 1 1 d . . . . .
C70 C 1.1039(2) 0.1740(2) 0.46081(15) 0.0256(6) Uani 1 1 d . . . . .
H70 H 1.0713 0.1142 0.4680 0.031 Uiso 1 1 calc R U . . .
C71 C 1.0734(2) 0.2375(2) 0.47732(15) 0.0248(6) Uani 1 1 d . . . . .
C72 C 1.1207(2) 0.3261(2) 0.46861(14) 0.0249(6) Uani 1 1 d . . . . .
C73 C 1.2007(2) 0.3494(2) 0.44118(14) 0.0246(6) Uani 1 1 d . . . . .
H73 H 1.2333 0.4093 0.4342 0.029 Uiso 1 1 calc R U . . .
C74 C 0.9003(2) 0.1514(2) 0.46900(16) 0.0285(7) Uani 1 1 d . . . . .
C75 C 0.8626(2) 0.0569(2) 0.45912(16) 0.0293(7) Uani 1 1 d . . . . .
H75 H 0.9060 0.0350 0.4768 0.035 Uiso 1 1 calc R U . . .
C76 C 0.7628(2) -0.0063(2) 0.42402(16) 0.0304(7) Uani 1 1 d . . . . .
C77 C 0.7000(2) 0.0270(3) 0.39726(17) 0.0333(8) Uani 1 1 d . . . . .
C78 C 0.7371(2) 0.1212(3) 0.40776(17) 0.0320(7) Uani 1 1 d . . . . .
H78 H 0.6937 0.1432 0.3903 0.038 Uiso 1 1 calc R U . . .
C79 C 0.8368(2) 0.1841(2) 0.44337(16) 0.0294(7) Uani 1 1 d . . . . .
C80 C 0.6491(3) -0.1621(3) 0.43225(17) 0.0384(8) Uani 1 1 d . . . . .
C81 C 0.6324(3) -0.2584(3) 0.4243(2) 0.0487(10) Uani 1 1 d D U . . .
H81A H 0.5924 -0.2886 0.4533 0.058 Uiso 0.5 1 calc R U P D 1
H81B H 0.6981 -0.2558 0.4385 0.058 Uiso 0.5 1 calc R U P D 1
H81C H 0.6199 -0.2784 0.4648 0.058 Uiso 0.5 1 calc R U P E 2
H81D H 0.6943 -0.2582 0.4199 0.058 Uiso 0.5 1 calc R U P E 2
C82 C 0.5781(8) -0.3152(10) 0.3534(4) 0.051(3) Uani 0.5 1 d D U P F 1
H82A H 0.5133 -0.3175 0.3391 0.076 Uiso 0.5 1 calc R U P F 1
H82B H 0.5669 -0.3780 0.3503 0.076 Uiso 0.5 1 calc R U P F 1
H82C H 0.6190 -0.2871 0.3249 0.076 Uiso 0.5 1 calc R U P F 1
C82' C 0.5455(12) -0.3269(14) 0.3652(8) 0.107(7) Uani 0.5 1 d D U P F 2
H82D H 0.4823 -0.3375 0.3734 0.161 Uiso 0.5 1 calc R U P F 2
H82E H 0.5461 -0.3853 0.3576 0.161 Uiso 0.5 1 calc R U P F 2
H82F H 0.5516 -0.3026 0.3260 0.161 Uiso 0.5 1 calc R U P F 2
C83 C 0.5463(3) -0.0377(3) 0.30266(18) 0.0387(9) Uani 1 1 d . . . . .
C84 C 0.4379(3) -0.1147(4) 0.2762(2) 0.0570(12) Uani 1 1 d . . . . .
H84A H 0.3952 -0.0858 0.2768 0.068 Uiso 1 1 calc R U . . .
H84B H 0.4260 -0.1422 0.2292 0.068 Uiso 1 1 calc R U . . .
C85 C 0.4000(3) -0.1913(3) 0.3083(3) 0.0621(13) Uani 1 1 d . . . . .
H85A H 0.4379 -0.2240 0.3061 0.093 Uiso 1 1 calc R U . . .
H85B H 0.3286 -0.2341 0.2853 0.093 Uiso 1 1 calc R U . . .
H85C H 0.4084 -0.1666 0.3547 0.093 Uiso 1 1 calc R U . . .
C86 C 1.0843(2) 0.3941(2) 0.48732(15) 0.0270(7) Uani 1 1 d . . . . .
H86 H 1.0471 0.3722 0.5201 0.032 Uiso 1 1 calc R U . . .
C87 C 1.1698(2) 0.4927(2) 0.52143(17) 0.0312(7) Uani 1 1 d . . . . .
H87A H 1.2141 0.5136 0.4929 0.037 Uiso 1 1 calc R U . . .
H87B H 1.1409 0.5338 0.5263 0.037 Uiso 1 1 calc R U . . .
C88 C 1.2317(3) 0.5016(3) 0.58854(17) 0.0358(8) Uani 1 1 d . . . . .
H88A H 1.1889 0.4836 0.6177 0.054 Uiso 1 1 calc R U . . .
H88B H 1.2859 0.5657 0.6075 0.054 Uiso 1 1 calc R U . . .
H88C H 1.2607 0.4612 0.5841 0.054 Uiso 1 1 calc R U . . .
C89 C 1.0088(2) 0.3880(2) 0.42716(15) 0.0267(7) Uani 1 1 d . . . . .
C90 C 0.9055(2) 0.3280(2) 0.41408(16) 0.0278(7) Uani 1 1 d . . . . .
C91 C 0.8356(2) 0.3242(2) 0.36081(16) 0.0292(7) Uani 1 1 d . . . . .
H91 H 0.7658 0.2847 0.3538 0.035 Uiso 1 1 calc R U . . .
C92 C 0.8674(2) 0.3779(2) 0.31809(16) 0.0287(7) Uani 1 1 d . . . . .
C93 C 0.9691(2) 0.4399(2) 0.32773(16) 0.0282(7) Uani 1 1 d . . . . .
C94 C 1.0377(2) 0.4428(2) 0.38239(16) 0.0284(7) Uani 1 1 d . . . . .
H94 H 1.1073 0.4836 0.3899 0.034 Uiso 1 1 calc R U . . .
N1 N 0.59341(19) 0.0448(2) 0.14871(14) 0.0333(6) Uani 1 1 d . . . . .
H1 H 0.5622 0.0160 0.1757 0.040 Uiso 1 1 calc R U . . .
N2 N 0.64340(19) 0.0660(2) 0.05730(14) 0.0316(6) Uani 1 1 d . . . . .
N3 N 0.2729(2) -0.2482(2) 0.11766(15) 0.0382(7) Uani 1 1 d . . . . .
N4 N 0.3934(2) -0.2819(2) -0.00220(14) 0.0345(7) Uani 1 1 d . . . . .
N5 N 0.5705(3) -0.2384(3) -0.09544(19) 0.0540(10) Uani 1 1 d . . . . .
N6 N 0.76729(19) 0.05033(19) -0.03625(13) 0.0296(6) Uani 1 1 d . . . . .
H6A H 0.7214 0.0528 -0.0194 0.035 Uiso 1 1 calc R U . . .
N7 N 0.8529(2) -0.0464(2) 0.01954(14) 0.0324(6) Uani 1 1 d . . . . .
H7 H 0.7967 -0.0717 -0.0131 0.039 Uiso 1 1 calc R U . . .
N8 N 0.9961(2) -0.1600(2) 0.19684(14) 0.0340(7) Uani 1 1 d . . . . .
H8 H 0.9689 -0.1471 0.1622 0.041 Uiso 1 1 calc R U . . .
N9 N 0.9555(2) -0.1805(2) 0.32080(15) 0.0366(7) Uani 1 1 d . . . . .
H9A H 0.9522 -0.2301 0.2984 0.044 Uiso 1 1 calc R U . . .
N10 N 0.7304(2) -0.1010(2) 0.41625(14) 0.0342(6) Uani 1 1 d . . . . .
H10 H 0.7652 -0.1225 0.3998 0.041 Uiso 1 1 calc R U . . .
N11 N 0.5978(2) -0.0370(2) 0.36150(15) 0.0362(7) Uani 1 1 d . . . . .
H11 H 0.5648 -0.0807 0.3799 0.043 Uiso 1 1 calc R U . . .
O1 O 0.79542(17) 0.37420(17) 0.26424(11) 0.0316(5) Uani 1 1 d . . . . .
O2 O 0.85596(16) 0.40210(16) 0.15387(11) 0.0297(5) Uani 1 1 d . . . . .
O3 O 1.08056(16) 0.33814(16) 0.06461(10) 0.0266(5) Uani 1 1 d . . . . .
O4 O 1.17242(15) 0.24488(16) 0.11353(10) 0.0278(5) Uani 1 1 d . . . . .
O5 O 1.26565(16) 0.14858(16) 0.30505(10) 0.0283(5) Uani 1 1 d . . . . .
O6 O 1.21834(16) 0.13799(16) 0.42164(10) 0.0277(5) Uani 1 1 d . . . . .
O7 O 0.99723(16) 0.21266(16) 0.50880(11) 0.0293(5) Uani 1 1 d . . . . .
O8 O 0.87198(17) 0.27833(17) 0.45997(11) 0.0311(5) Uani 1 1 d . . . . .
O9 O 0.79724(19) -0.0164(2) -0.12093(12) 0.0450(7) Uani 1 1 d . . . . .
O10 O 0.9438(2) -0.0813(2) 0.09635(13) 0.0461(7) Uani 1 1 d . . . . .
O11 O 1.0049(2) -0.2770(2) 0.23433(14) 0.0511(8) Uani 1 1 d . . . . .
O12 O 0.8852(2) -0.1315(2) 0.38884(14) 0.0444(6) Uani 1 1 d . . . . .
O13 O 0.5901(2) -0.1409(2) 0.45002(13) 0.0463(7) Uani 1 1 d . . . . .
O14 O 0.5844(2) 0.0200(2) 0.27241(13) 0.0459(7) Uani 1 1 d . . . . .
Cl1B Cl 0.6286(6) -0.1706(5) 0.2174(4) 0.080(2) Uani 0.2 1 d D U P G 1
Cl2B Cl 0.8368(7) -0.0608(10) 0.2227(9) 0.149(4) Uani 0.2 1 d D U P G 1
C1B C 0.7246(11) -0.0604(10) 0.2230(17) 0.072(5) Uani 0.2 1 d D U P G 1
H1B1 H 0.7363 -0.0175 0.2643 0.086 Uiso 0.2 1 calc R U P G 1
H1B2 H 0.7040 -0.0382 0.1851 0.086 Uiso 0.2 1 calc R U P G 1
Cl1A Cl 0.9166(7) 0.1854(7) 0.1882(4) 0.075(2) Uani 0.2 1 d D U P H 2
Cl2A Cl 0.9337(6) 0.1258(10) 0.3079(4) 0.134(4) Uani 0.2 1 d D U P H 2
C1A C 0.9915(8) 0.2137(9) 0.2708(6) 0.046(3) Uani 0.2 1 d D U P H 2
H1A1 H 1.0586 0.2226 0.2710 0.056 Uiso 0.2 1 calc R U P H 2
H1A2 H 1.0007 0.2721 0.2961 0.056 Uiso 0.2 1 calc R U P H 2
Cl1C Cl 0.8287(10) 0.0414(9) 0.2446(6) 0.129(3) Uani 0.2 1 d D U P I 3
Cl2C Cl 0.9504(12) 0.2039(11) 0.2175(9) 0.141(5) Uani 0.2 1 d D U P I 3
C1C C 0.9351(16) 0.1547(12) 0.2841(10) 0.104(5) Uani 0.2 1 d D U P I 3
H1C1 H 0.9207 0.1895 0.3176 0.125 Uiso 0.2 1 calc R U P I 3
H1C2 H 0.9954 0.1515 0.3054 0.125 Uiso 0.2 1 calc R U P I 3
Cl1D Cl 0.8523(10) 0.0779(10) 0.1813(6) 0.134(3) Uani 0.2 1 d D U P J 4
Cl2D Cl 0.7887(14) -0.0608(8) 0.2479(6) 0.143(4) Uani 0.2 1 d D U P J 4
C1D C 0.8974(14) 0.0369(16) 0.2462(12) 0.101(5) Uani 0.2 1 d D U P J 4
H1D1 H 0.9471 0.0202 0.2364 0.122 Uiso 0.2 1 calc R U P J 4
H1D2 H 0.9288 0.0841 0.2891 0.122 Uiso 0.2 1 calc R U P J 4
C1R C 0.4470(8) -0.5279(7) 0.0835(5) 0.106(3) Uani 0.5 1 d D U P . .
H1R1 H 0.4751 -0.5626 0.0625 0.127 Uiso 0.5 1 calc R U P . .
H1R2 H 0.4068 -0.5656 0.1096 0.127 Uiso 0.5 1 calc R U P . .
Cl1R Cl 0.5469(2) -0.4241(3) 0.13767(19) 0.0953(10) Uani 0.5 1 d D U P . .
Cl2R Cl 0.3705(4) -0.5146(5) 0.0237(2) 0.163(2) Uani 0.5 1 d D U P . .
Cl1T Cl 1.3555(4) 0.6216(4) 0.4169(2) 0.0615(10) Uani 0.45 1 d D U P K 1
Cl2T Cl 1.3776(9) 0.7237(6) 0.5489(4) 0.168(4) Uani 0.45 1 d D U P K 1
C1T C 1.3712(15) 0.7238(9) 0.4671(6) 0.099(4) Uani 0.45 1 d D U P K 1
H1T1 H 1.4336 0.7772 0.4657 0.118 Uiso 0.45 1 calc R U P K 1
H1T2 H 1.3143 0.7328 0.4474 0.118 Uiso 0.45 1 calc R U P K 1
C1U C 1.4279(10) 0.8088(16) 0.5262(7) 0.074(5) Uani 0.2 1 d D U P L 2
H1U1 H 1.4342 0.8690 0.5224 0.089 Uiso 0.2 1 calc R U P L 2
H1U2 H 1.4669 0.7959 0.4992 0.089 Uiso 0.2 1 calc R U P L 2
Cl1U Cl 1.4838(9) 0.8195(9) 0.6101(5) 0.130(4) Uani 0.2 1 d D U P L 2
Cl2U Cl 1.2999(5) 0.7229(4) 0.4912(3) 0.0622(17) Uani 0.2 1 d D U P L 2
C1W C 1.337(2) 0.720(2) 0.4898(7) 0.122(7) Uani 0.35 1 d D U P M 3
H1W1 H 1.2657 0.6912 0.4893 0.147 Uiso 0.35 1 calc R U P M 3
H1W2 H 1.3526 0.7749 0.4716 0.147 Uiso 0.35 1 calc R U P M 3
Cl1W Cl 1.3572(8) 0.6410(8) 0.4410(5) 0.125(3) Uani 0.35 1 d D U P M 3
Cl2W Cl 1.4172(7) 0.7554(6) 0.5735(4) 0.116(3) Uani 0.35 1 d D U P M 3
C1X C 1.6799(7) 1.0304(9) 0.5731(5) 0.072(3) Uani 0.5 1 d D U P N 2
H1X1 H 1.6590 0.9700 0.5836 0.086 Uiso 0.5 1 calc R U P N 2
H1X2 H 1.7184 1.0342 0.5408 0.086 Uiso 0.5 1 calc R U P N 2
Cl1X Cl 1.75657(17) 1.11435(19) 0.64274(16) 0.0657(7) Uani 0.5 1 d D U P N 2
Cl2X Cl 1.5715(3) 1.0341(3) 0.53523(19) 0.1026(10) Uiso 0.5 1 d D U P N 2
C1Y C 1.668(3) 0.9809(10) 0.5609(16) 0.113(7) Uani 0.2 1 d D U P O 1
H1Y1 H 1.7139 0.9558 0.5666 0.136 Uiso 0.2 1 calc R U P O 1
H1Y2 H 1.6284 0.9605 0.5136 0.136 Uiso 0.2 1 calc R U P O 1
Cl1Y Cl 1.5863(5) 0.9428(4) 0.6106(3) 0.0658(16) Uani 0.2 1 d D U P O 1
Cl2Y Cl 1.7352(9) 1.1025(7) 0.5881(7) 0.104(3) Uani 0.2 1 d D U P O 1

loop_
_atom_site_aniso_label
_atom_site_aniso_U_11
_atom_site_aniso_U_22
_atom_site_aniso_U_33
_atom_site_aniso_U_23
_atom_site_aniso_U_13
_atom_site_aniso_U_12
C1 0.0266(13) 0.0365(19) 0.0296(17) 0.0074(14) 0.0072(12) 0.0185(14)
C2 0.0269(14) 0.041(2) 0.0302(17) 0.0123(15) 0.0126(12) 0.0140(15)
C3 0.0228(13) 0.0342(19) 0.0309(18) 0.0117(14) 0.0081(12) 0.0093(13)
C4 0.0217(12) 0.037(2) 0.0318(18) 0.0079(15) 0.0052(12) 0.0115(14)
C5 0.0243(13) 0.0334(19) 0.0278(17) 0.0083(14) 0.0057(12) 0.0114(13)
C6 0.0258(13) 0.0353(19) 0.0255(16) 0.0103(14) 0.0069(11) 0.0118(14)
C7 0.0242(13) 0.0325(18) 0.0296(17) 0.0113(14) 0.0062(12) 0.0132(13)
C8 0.0250(13) 0.036(2) 0.0314(18) 0.0124(15) 0.0048(12) 0.0108(14)
C9 0.0277(14) 0.034(2) 0.0324(18) 0.0095(15) 0.0068(12) 0.0114(14)
C10 0.0273(13) 0.0347(19) 0.0292(17) 0.0108(14) 0.0063(12) 0.0137(14)
C11 0.0292(14) 0.041(2) 0.040(2) 0.0129(16) 0.0097(13) 0.0189(15)
C12 0.0268(14) 0.038(2) 0.0332(18) 0.0141(15) 0.0102(12) 0.0135(14)
C13 0.0262(14) 0.0305(19) 0.0367(19) 0.0126(15) 0.0068(13) 0.0088(14)
C14 0.0369(16) 0.034(2) 0.038(2) 0.0088(16) 0.0066(14) 0.0122(16)
C15 0.0344(17) 0.042(2) 0.048(2) 0.0180(19) 0.0063(16) 0.0072(17)
C16 0.0338(17) 0.040(2) 0.053(2) 0.020(2) 0.0145(16) 0.0063(17)
C17 0.0361(17) 0.042(2) 0.050(2) 0.0151(19) 0.0175(16) 0.0137(17)
C18 0.0425(18) 0.044(2) 0.046(2) 0.0110(18) 0.0142(16) 0.0249(19)
C19 0.056(2) 0.048(3) 0.053(3) 0.003(2) 0.016(2) 0.026(2)
C20 0.095(4) 0.077(4) 0.070(4) -0.006(3) 0.027(3) 0.048(4)
C21 0.116(5) 0.084(5) 0.075(4) 0.007(3) 0.048(4) 0.059(4)
C22 0.072(3) 0.086(4) 0.072(4) 0.023(3) 0.045(3) 0.045(3)
C23 0.0338(14) 0.0274(17) 0.0310(17) 0.0087(13) 0.0104(13) 0.0187(14)
C24 0.0445(17) 0.0268(18) 0.0284(17) 0.0078(14) 0.0139(14) 0.0185(15)
C25 0.068(3) 0.039(2) 0.038(2) 0.0039(17) 0.0196(19) 0.033(2)
C26 0.0319(14) 0.0221(16) 0.0248(15) 0.0087(12) 0.0106(12) 0.0128(13)
C27 0.0262(13) 0.0241(16) 0.0294(16) 0.0091(13) 0.0070(12) 0.0111(12)
C28 0.0271(13) 0.0207(16) 0.0277(16) 0.0099(12) 0.0065(11) 0.0086(12)
C29 0.0287(13) 0.0199(15) 0.0204(14) 0.0077(11) 0.0087(11) 0.0096(12)
C30 0.0245(12) 0.0235(16) 0.0258(16) 0.0075(12) 0.0085(11) 0.0087(12)
C31 0.0286(13) 0.0229(16) 0.0251(15) 0.0047(12) 0.0054(11) 0.0101(13)
C32 0.0297(13) 0.0244(16) 0.0183(14) 0.0037(12) 0.0084(11) 0.0111(13)
C33 0.0321(14) 0.0277(17) 0.0188(14) 0.0052(12) 0.0073(11) 0.0144(13)
C34 0.0270(13) 0.0284(17) 0.0216(15) -0.0014(12) 0.0046(11) 0.0137(13)
C35 0.0353(15) 0.0264(17) 0.0218(15) 0.0029(13) 0.0080(12) 0.0138(14)
C36 0.0317(14) 0.0291(18) 0.0209(15) 0.0035(13) 0.0067(11) 0.0152(14)
C37 0.0311(14) 0.0313(18) 0.0162(14) 0.0022(12) 0.0067(11) 0.0152(14)
C38 0.0328(15) 0.0311(19) 0.0296(17) 0.0000(14) 0.0047(13) 0.0170(14)
C39 0.0352(16) 0.050(2) 0.041(2) -0.0058(17) -0.0009(15) 0.0236(18)
C40 0.052(2) 0.088(4) 0.045(2) -0.006(2) -0.0089(19) 0.038(3)
C41 0.0412(17) 0.0293(19) 0.0273(17) 0.0066(14) 0.0121(14) 0.0178(15)
C42 0.0433(18) 0.033(2) 0.039(2) 0.0079(16) 0.0106(15) 0.0143(17)
C43 0.059(3) 0.058(3) 0.072(3) 0.016(3) 0.029(2) 0.018(3)
C44 0.0242(12) 0.0271(17) 0.0216(15) 0.0054(12) 0.0077(11) 0.0085(12)
C45 0.0281(14) 0.0276(18) 0.0326(18) 0.0055(14) 0.0054(12) 0.0068(13)
C46 0.044(2) 0.042(3) 0.063(3) 0.009(2) 0.0077(19) 0.014(2)
C47 0.0208(11) 0.0254(16) 0.0232(15) 0.0043(12) 0.0077(10) 0.0086(12)
C48 0.0213(12) 0.0304(17) 0.0232(15) 0.0014(12) 0.0041(11) 0.0114(12)
C49 0.0255(12) 0.0251(16) 0.0241(15) -0.0004(12) 0.0054(11) 0.0106(12)
C50 0.0233(12) 0.0259(16) 0.0252(15) 0.0056(12) 0.0094(11) 0.0123(12)
C51 0.0199(11) 0.0279(16) 0.0221(15) 0.0036(12) 0.0066(10) 0.0113(12)
C52 0.0240(12) 0.0240(16) 0.0243(15) 0.0013(12) 0.0072(11) 0.0102(12)
C53 0.0313(14) 0.0267(17) 0.0242(16) 0.0045(12) 0.0062(12) 0.0170(13)
C54 0.0376(15) 0.0300(18) 0.0228(15) 0.0029(13) 0.0059(12) 0.0194(15)
C55 0.0402(16) 0.0236(17) 0.0263(17) 0.0015(13) 0.0024(13) 0.0177(14)
C56 0.0401(16) 0.0240(17) 0.0283(17) 0.0067(13) 0.0093(13) 0.0179(14)
C57 0.0426(17) 0.0293(18) 0.0225(16) 0.0086(13) 0.0091(13) 0.0204(15)
C58 0.0352(15) 0.0283(17) 0.0197(15) 0.0018(12) 0.0034(12) 0.0198(14)
C59 0.0501(19) 0.030(2) 0.0349(19) 0.0003(15) 0.0060(15) 0.0228(17)
C60 0.063(2) 0.038(2) 0.040(2) -0.0009(17) 0.0025(18) 0.030(2)
C61 0.113(5) 0.033(3) 0.088(4) -0.025(3) 0.011(4) 0.003(3)
C62 0.0420(18) 0.030(2) 0.038(2) 0.0110(16) 0.0060(15) 0.0127(16)
C63 0.056(2) 0.034(2) 0.057(3) 0.008(2) 0.018(2) 0.009(2)
C64 0.101(10) 0.067(9) 0.058(6) -0.014(6) 0.004(6) -0.027(7)
C64' 0.102(9) 0.046(7) 0.052(6) -0.006(5) -0.009(6) -0.006(6)
C65 0.0229(12) 0.0269(16) 0.0196(14) 0.0033(12) 0.0049(10) 0.0109(12)
C66 0.0236(12) 0.0299(18) 0.0236(15) -0.0016(13) 0.0039(11) 0.0082(13)
C67 0.0272(14) 0.044(2) 0.042(2) -0.0013(17) 0.0101(14) 0.0116(16)
C68 0.0248(12) 0.0262(16) 0.0155(14) 0.0023(11) 0.0034(10) 0.0101(12)
C69 0.0288(13) 0.0251(16) 0.0188(14) 0.0013(12) 0.0030(11) 0.0145(13)
C70 0.0285(13) 0.0216(16) 0.0220(15) 0.0057(12) 0.0069(11) 0.0089(12)
C71 0.0265(13) 0.0267(17) 0.0179(14) 0.0045(12) 0.0094(11) 0.0098(12)
C72 0.0286(13) 0.0255(16) 0.0183(14) 0.0021(12) 0.0069(11) 0.0125(13)
C73 0.0258(12) 0.0219(15) 0.0202(14) 0.0027(12) 0.0053(11) 0.0086(12)
C74 0.0275(13) 0.0301(18) 0.0253(16) 0.0081(13) 0.0115(12) 0.0106(13)
C75 0.0292(14) 0.0296(18) 0.0263(16) 0.0094(13) 0.0097(12) 0.0112(13)
C76 0.0306(14) 0.0277(18) 0.0273(17) 0.0102(14) 0.0137(12) 0.0072(13)
C77 0.0296(14) 0.037(2) 0.0285(17) 0.0115(15) 0.0110(12) 0.0113(15)
C78 0.0313(14) 0.0336(19) 0.0291(17) 0.0084(14) 0.0109(12) 0.0137(14)
C79 0.0335(14) 0.0288(18) 0.0269(16) 0.0085(14) 0.0150(12) 0.0136(14)
C80 0.0328(15) 0.040(2) 0.0264(18) 0.0122(15) 0.0039(13) 0.0063(16)
C81 0.0410(18) 0.037(2) 0.046(2) 0.0156(18) 0.0028(16) 0.0047(17)
C82 0.047(5) 0.038(6) 0.045(5) 0.015(4) -0.009(4) 0.011(4)
C82' 0.098(11) 0.048(8) 0.097(9) 0.000(7) -0.029(8) 0.002(8)
C83 0.0358(16) 0.047(2) 0.0294(19) 0.0120(17) 0.0120(14) 0.0162(17)
C84 0.0351(18) 0.069(3) 0.041(2) 0.022(2) 0.0027(16) 0.007(2)
C85 0.043(2) 0.052(3) 0.065(3) 0.015(2) -0.003(2) 0.009(2)
C86 0.0319(14) 0.0239(16) 0.0243(15) 0.0020(12) 0.0119(12) 0.0129(13)
C87 0.0359(15) 0.0231(17) 0.0316(17) -0.0005(13) 0.0125(13) 0.0132(14)
C88 0.0325(15) 0.0293(19) 0.0359(19) -0.0016(15) 0.0069(13) 0.0115(14)
C89 0.0311(14) 0.0238(16) 0.0264(16) 0.0015(13) 0.0110(12) 0.0148(13)
C90 0.0349(15) 0.0253(17) 0.0252(16) 0.0048(13) 0.0135(12) 0.0153(14)
C91 0.0310(14) 0.0290(18) 0.0305(17) 0.0055(14) 0.0139(13) 0.0158(14)
C92 0.0326(14) 0.0321(18) 0.0265(16) 0.0045(14) 0.0118(12) 0.0198(14)
C93 0.0333(14) 0.0250(17) 0.0303(17) 0.0059(13) 0.0134(12) 0.0165(14)
C94 0.0315(14) 0.0277(17) 0.0305(17) 0.0051(13) 0.0131(12) 0.0174(14)
N1 0.0258(12) 0.0360(17) 0.0261(14) 0.0100(12) 0.0093(10) 0.0045(12)
N2 0.0257(11) 0.0328(16) 0.0287(14) 0.0063(12) 0.0061(10) 0.0097(12)
N3 0.0313(13) 0.0349(18) 0.0404(17) 0.0082(14) 0.0122(12) 0.0097(13)
N4 0.0292(12) 0.0356(17) 0.0339(16) 0.0110(13) 0.0056(11) 0.0134(13)
N5 0.0476(18) 0.065(3) 0.057(2) 0.0134(19) 0.0251(17) 0.030(2)
N6 0.0276(12) 0.0286(15) 0.0296(14) -0.0007(11) 0.0075(10) 0.0141(11)
N7 0.0351(13) 0.0250(15) 0.0298(15) 0.0033(11) 0.0042(11) 0.0122(12)
N8 0.0458(15) 0.0237(15) 0.0270(14) 0.0023(11) 0.0034(12) 0.0169(13)
N9 0.0482(16) 0.0261(16) 0.0325(16) 0.0052(12) 0.0124(13) 0.0164(14)
N10 0.0326(13) 0.0282(16) 0.0339(16) 0.0107(12) 0.0104(11) 0.0078(12)
N11 0.0277(12) 0.0381(18) 0.0339(16) 0.0152(14) 0.0114(11) 0.0068(13)
O1 0.0328(11) 0.0368(14) 0.0303(12) 0.0077(10) 0.0096(9) 0.0214(11)
O2 0.0288(10) 0.0286(13) 0.0342(12) 0.0124(10) 0.0098(9) 0.0148(10)
O3 0.0314(10) 0.0259(12) 0.0192(11) 0.0062(9) 0.0105(8) 0.0103(9)
O4 0.0277(10) 0.0331(13) 0.0192(11) 0.0048(9) 0.0077(8) 0.0126(10)
O5 0.0289(10) 0.0290(13) 0.0263(11) 0.0019(9) 0.0046(8) 0.0166(10)
O6 0.0341(10) 0.0269(12) 0.0213(11) 0.0016(9) 0.0049(8) 0.0170(10)
O7 0.0294(10) 0.0299(13) 0.0256(12) 0.0061(10) 0.0119(9) 0.0110(10)
O8 0.0384(11) 0.0314(14) 0.0275(12) 0.0090(10) 0.0170(9) 0.0173(11)
O9 0.0432(13) 0.0619(19) 0.0322(13) -0.0035(12) 0.0047(10) 0.0345(14)
O10 0.0519(15) 0.0356(16) 0.0381(14) 0.0116(12) 0.0005(12) 0.0162(13)
O11 0.080(2) 0.0389(17) 0.0407(15) 0.0103(13) 0.0080(14) 0.0383(17)
O12 0.0469(14) 0.0367(16) 0.0439(15) 0.0063(12) 0.0146(12) 0.0168(13)
O13 0.0396(13) 0.0499(18) 0.0404(15) 0.0199(13) 0.0175(11) 0.0106(13)
O14 0.0432(14) 0.0474(18) 0.0348(15) 0.0168(13) 0.0130(11) 0.0105(13)
Cl1B 0.139(5) 0.053(4) 0.065(4) 0.019(3) 0.070(4) 0.043(4)
Cl2B 0.099(5) 0.138(8) 0.186(10) 0.018(7) 0.029(6) 0.051(6)
C1B 0.078(6) 0.069(7) 0.081(8) 0.021(6) 0.028(6) 0.044(5)
Cl1A 0.080(5) 0.100(6) 0.063(4) 0.027(4) 0.036(4) 0.051(4)
Cl2A 0.071(4) 0.208(9) 0.079(5) 0.084(5) 0.001(4) 0.029(5)
C1A 0.018(4) 0.076(7) 0.045(5) -0.006(5) 0.011(4) 0.029(4)
Cl1C 0.148(8) 0.127(7) 0.103(6) 0.017(5) 0.045(6) 0.061(6)
Cl2C 0.135(9) 0.135(8) 0.166(10) 0.048(7) 0.060(7) 0.070(7)
C1C 0.124(8) 0.090(7) 0.139(8) 0.044(6) 0.010(6) 0.093(6)
Cl1D 0.129(7) 0.152(8) 0.112(7) 0.020(5) 0.038(5) 0.066(6)
Cl2D 0.208(9) 0.118(7) 0.090(6) 0.000(5) 0.084(6) 0.060(7)
C1D 0.109(7) 0.113(8) 0.111(7) 0.005(6) 0.044(6) 0.080(6)
C1R 0.161(8) 0.105(8) 0.100(7) 0.019(6) 0.075(6) 0.092(6)
Cl1R 0.0589(15) 0.107(3) 0.122(3) 0.042(2) 0.0322(16) 0.0371(18)
Cl2R 0.178(4) 0.235(6) 0.102(3) -0.041(3) 0.016(3) 0.155(5)
Cl1T 0.0542(16) 0.0461(17) 0.077(2) 0.0212(17) 0.0314(17) 0.0133(13)
Cl2T 0.234(9) 0.087(4) 0.189(7) 0.021(4) 0.128(7) 0.062(5)
C1T 0.111(7) 0.061(6) 0.122(7) 0.028(5) 0.042(6) 0.037(6)
C1U 0.076(7) 0.078(8) 0.079(7) 0.030(7) 0.039(6) 0.038(6)
Cl1U 0.174(9) 0.131(9) 0.085(5) 0.003(6) 0.014(5) 0.093(8)
Cl2U 0.067(3) 0.033(3) 0.070(4) -0.003(3) 0.039(3) 0.008(3)
C1W 0.128(9) 0.127(9) 0.112(9) 0.041(7) 0.050(7) 0.055(7)
Cl1W 0.096(4) 0.123(8) 0.165(8) 0.071(6) 0.085(5) 0.034(5)
Cl2W 0.148(6) 0.116(6) 0.156(6) 0.062(5) 0.063(5) 0.109(6)
C1X 0.060(4) 0.108(6) 0.062(4) -0.009(4) 0.006(3) 0.067(4)
Cl1X 0.0468(11) 0.0669(17) 0.0846(18) 0.0046(14) 0.0090(11) 0.0373(12)
C1Y 0.118(9) 0.117(9) 0.108(9) 0.047(8) 0.046(7) 0.052(7)
Cl1Y 0.108(5) 0.064(4) 0.046(3) 0.022(3) 0.030(3) 0.054(4)
Cl2Y 0.138(7) 0.116(6) 0.148(8) 0.076(6) 0.110(6) 0.097(6)

loop_
_atom_type_symbol
_atom_type_description
_atom_type_scat_dispersion_real
_atom_type_scat_dispersion_imag
_atom_type_scat_source
C C 0.0033 0.0016 'International Tables Vol C Tables 4.2.6.8 and 6.1.1.4'
H H 0.0000 0.0000 'International Tables Vol C Tables 4.2.6.8 and 6.1.1.4'
N N 0.0061 0.0033 'International Tables Vol C Tables 4.2.6.8 and 6.1.1.4'
O O 0.0106 0.0060 'International Tables Vol C Tables 4.2.6.8 and 6.1.1.4'
Cl Cl 0.1484 0.1585 'International Tables Vol C Tables 4.2.6.8 and 6.1.1.4'

loop_
_geom_angle_atom_site_label_1
_geom_angle_atom_site_label_2
_geom_angle_atom_site_label_3
_geom_angle
_geom_angle_site_symmetry_3
C2 C1 O1 121.2(3) .
C2 C1 C7 120.8(3) .
O1 C1 C7 117.9(3) .
C1 C2 C3 117.3(3) .
C2 C3 N1 131.4(3) .
C2 C3 C5 122.9(3) .
N1 C3 C5 105.6(3) .
N2 C4 N1 113.9(3) .
N2 C4 C8 125.8(3) .
N1 C4 C8 120.2(3) .
N2 C5 C6 130.1(3) .
N2 C5 C3 110.3(3) .
C6 C5 C3 119.6(3) .
C7 C6 C5 117.9(3) .
C6 C7 O2 120.5(3) .
C6 C7 C1 121.4(3) .
O2 C7 C1 118.1(3) .
C12 C8 C9 118.1(3) .
C12 C8 C4 121.1(3) .
C9 C8 C4 120.7(3) .
C10 C9 C8 119.3(3) .
N4 C10 C9 122.9(3) .
N4 C10 C13 116.2(3) .
C9 C10 C13 120.7(3) .
N4 C11 C12 122.9(3) .
N4 C11 C18 116.7(3) .
C12 C11 C18 120.3(3) .
C8 C12 C11 118.9(3) .
N3 C13 C14 122.9(3) .
N3 C13 C10 116.0(3) .
C14 C13 C10 121.1(3) .
C15 C14 C13 118.5(4) .
C16 C15 C14 119.5(4) .
C15 C16 C17 118.5(4) .
N3 C17 C16 123.8(4) .
N5 C18 C19 123.1(4) .
N5 C18 C11 116.9(4) .
C19 C18 C11 119.8(4) .
C20 C19 C18 117.8(5) .
C19 C20 C21 118.5(6) .
C22 C21 C20 118.0(5) .
N5 C22 C21 125.5(5) .
C26 C23 C93 111.2(3) .
C26 C23 C24 112.3(3) .
C93 C23 C24 113.8(3) .
C25 C24 C23 111.9(3) .
C31 C26 C27 116.8(3) .
C31 C26 C23 122.5(3) .
C27 C26 C23 120.8(3) .
C28 C27 C26 121.4(3) .
C28 C27 O2 118.1(3) .
C26 C27 O2 120.5(3) .
C29 C28 C27 119.9(3) .
C28 C29 C30 121.3(3) .
C28 C29 O3 117.9(3) .
C30 C29 O3 120.8(2) .
C29 C30 C31 116.8(3) .
C29 C30 C44 120.9(3) .
C31 C30 C44 122.3(3) .
C26 C31 C30 123.6(3) .
C33 C32 O3 120.8(3) .
C33 C32 C37 118.5(3) .
O3 C32 C37 120.8(3) .
C32 C33 C34 120.9(3) .
C33 C34 C35 119.7(3) .
C33 C34 N6 119.0(3) .
C35 C34 N6 121.3(3) .
C36 C35 C34 119.5(3) .
C36 C35 N7 123.8(3) .
C34 C35 N7 116.6(3) .
C37 C36 C35 120.0(3) .
C36 C37 C32 121.3(3) .
C36 C37 O4 121.9(3) .
C32 C37 O4 116.6(3) .
O9 C38 N6 120.8(3) .
O9 C38 C39 122.8(3) .
N6 C38 C39 116.4(3) .
C40 C39 C38 114.9(3) .
O10 C41 N7 123.6(3) .
O10 C41 C42 122.4(3) .
N7 C41 C42 114.0(3) .
C43 C42 C41 111.2(3) .
C47 C44 C30 110.2(3) .
C47 C44 C45 113.2(2) .
C30 C44 C45 113.3(3) .
C46 C45 C44 113.0(3) .
C48 C47 C52 116.6(3) .
C48 C47 C44 121.0(3) .
C52 C47 C44 122.4(3) .
C47 C48 O4 119.0(3) .
C47 C48 C49 122.2(3) .
O4 C48 C49 118.3(3) .
C50 C49 C48 118.7(3) .
C49 C50 C51 121.8(3) .
C49 C50 O5 119.6(3) .
C51 C50 O5 118.3(3) .
C52 C51 C50 117.5(3) .
C52 C51 C65 123.3(3) .
C50 C51 C65 119.2(3) .
C51 C52 C47 123.2(3) .
O5 C53 C58 119.7(3) .
O5 C53 C54 120.9(3) .
C58 C53 C54 119.2(3) .
C55 C54 C53 120.1(3) .
C54 C55 C56 120.7(3) .
C54 C55 N8 116.5(3) .
C56 C55 N8 122.8(3) .
C55 C56 C57 118.6(3) .
C55 C56 N9 119.7(3) .
C57 C56 N9 121.6(3) .
C58 C57 C56 121.0(3) .
C57 C58 C53 120.3(3) .
C57 C58 O6 121.0(3) .
C53 C58 O6 118.4(3) .
O11 C59 N8 123.5(3) .
O11 C59 C60 121.6(3) .
N8 C59 C60 114.9(3) .
C59 C60 C61 110.9(4) .
O12 C62 N9 123.6(4) .
O12 C62 C63 122.5(4) .
N9 C62 C63 113.9(4) .
C62 C63 C64' 120.1(7) .
C62 C63 C64 107.3(7) .
C68 C65 C51 109.1(2) .
C68 C65 C66 113.8(2) .
C51 C65 C66 113.3(3) .
C67 C66 C65 112.0(3) .
C73 C68 C69 117.4(3) .
C73 C68 C65 122.2(3) .
C69 C68 C65 120.4(3) .
C70 C69 C68 121.8(3) .
C70 C69 O6 117.9(3) .
C68 C69 O6 120.0(3) .
C71 C70 C69 118.6(3) .
C70 C71 C72 122.2(3) .
C70 C71 O7 118.1(3) .
C72 C71 O7 119.5(3) .
C71 C72 C73 117.3(3) .
C71 C72 C86 120.5(3) .
C73 C72 C86 122.2(3) .
C68 C73 C72 122.8(3) .
O7 C74 C75 120.1(3) .
O7 C74 C79 120.1(3) .
C75 C74 C79 119.5(3) .
C74 C75 C76 121.5(3) .
C75 C76 C77 118.6(3) .
C75 C76 N10 118.1(3) .
C77 C76 N10 123.3(3) .
C78 C77 C76 119.9(3) .
C78 C77 N11 120.9(3) .
C76 C77 N11 119.1(3) .
C77 C78 C79 121.2(3) .
O8 C79 C78 121.5(3) .
O8 C79 C74 118.9(3) .
C78 C79 C74 119.2(3) .
O13 C80 N10 122.4(4) .
O13 C80 C81 121.4(4) .
N10 C80 C81 116.1(3) .
C80 C81 C82' 113.2(10) .
C80 C81 C82 111.6(7) .
O14 C83 N11 122.3(3) .
O14 C83 C84 122.4(3) .
N11 C83 C84 115.3(4) .
C85 C84 C83 120.4(4) .
C89 C86 C87 113.3(3) .
C89 C86 C72 109.6(2) .
C87 C86 C72 113.7(2) .
C88 C87 C86 113.1(3) .
C90 C89 C94 116.6(3) .
C90 C89 C86 121.0(3) .
C94 C89 C86 122.4(3) .
C91 C90 O8 119.0(3) .
C91 C90 C89 121.6(3) .
O8 C90 C89 119.0(3) .
C92 C91 C90 119.6(3) .
C91 C92 C93 122.4(3) .
C91 C92 O1 119.2(3) .
C93 C92 O1 118.3(3) .
C94 C93 C92 116.5(3) .
C94 C93 C23 122.0(3) .
C92 C93 C23 121.4(3) .
C93 C94 C89 123.2(3) .
C4 N1 C3 105.9(3) .
C4 N2 C5 104.2(3) .
C17 N3 C13 116.8(3) .
C10 N4 C11 117.8(3) .
C22 N5 C18 117.1(4) .
C38 N6 C34 121.3(3) .
C41 N7 C35 128.7(3) .
C59 N8 C55 126.6(3) .
C62 N9 C56 127.1(3) .
C80 N10 C76 125.1(3) .
C83 N11 C77 127.0(3) .
C1 O1 C92 113.3(2) .
C27 O2 C7 111.1(2) .
C32 O3 C29 111.1(2) .
C48 O4 C37 118.2(2) .
C53 O5 C50 117.5(2) .
C58 O6 C69 116.2(2) .
C74 O7 C71 116.4(2) .
C79 O8 C90 118.2(2) .
Cl1B C1B Cl2B 111.1(8) .
Cl2A C1A Cl1A 109.8(6) .
Cl2C C1C Cl1C 102.0(10) .
Cl2D C1D Cl1D 103.9(10) .
Cl2R C1R Cl1R 114.4(6) .
Cl2T C1T Cl1T 115.0(7) .
Cl2U C1U Cl1U 116.3(8) .
Cl1W C1W Cl2W 108.7(8) .
Cl1X C1X Cl2X 114.8(5) .
C1X Cl2X Cl2X 147.7(5) 2_876
Cl2Y C1Y Cl1Y 106.1(7) .

loop_
_geom_bond_atom_site_label_1
_geom_bond_atom_site_label_2
_geom_bond_distance
_geom_bond_site_symmetry_2
C1 C2 1.373(5) .
C1 O1 1.388(4) .
C1 C7 1.414(5) .
C2 C3 1.382(5) .
C3 N1 1.385(5) .
C3 C5 1.400(5) .
C4 N2 1.320(5) .
C4 N1 1.369(4) .
C4 C8 1.465(5) .
C5 N2 1.388(4) .
C5 C6 1.393(5) .
C6 C7 1.385(5) .
C7 O2 1.409(4) .
C8 C12 1.390(5) .
C8 C9 1.407(5) .
C9 C10 1.381(5) .
C10 N4 1.342(4) .
C10 C13 1.489(5) .
C11 N4 1.354(5) .
C11 C12 1.393(5) .
C11 C18 1.468(5) .
C13 N3 1.345(5) .
C13 C14 1.388(5) .
C14 C15 1.382(5) .
C15 C16 1.361(6) .
C16 C17 1.386(6) .
C17 N3 1.338(5) .
C18 N5 1.344(5) .
C18 C19 1.413(6) .
C19 C20 1.392(7) .
C20 C21 1.419(9) .
C21 C22 1.357(9) .
C22 N5 1.328(6) .
C23 C26 1.522(4) .
C23 C93 1.533(5) .
C23 C24 1.535(5) .
C24 C25 1.528(5) .
C26 C31 1.391(4) .
C26 C27 1.393(4) .
C27 C28 1.382(5) .
C27 O2 1.400(3) .
C28 C29 1.381(4) .
C29 C30 1.388(4) .
C29 O3 1.411(4) .
C30 C31 1.402(4) .
C30 C44 1.529(4) .
C32 C33 1.389(4) .
C32 O3 1.394(4) .
C32 C37 1.398(4) .
C33 C34 1.394(5) .
C34 C35 1.402(4) .
C34 N6 1.426(4) .
C35 C36 1.392(4) .
C35 N7 1.421(4) .
C36 C37 1.380(5) .
C37 O4 1.398(4) .
C38 O9 1.225(4) .
C38 N6 1.353(4) .
C38 C39 1.508(4) .
C39 C40 1.492(6) .
C41 O10 1.218(4) .
C41 N7 1.350(4) .
C41 C42 1.531(5) .
C42 C43 1.503(6) .
C44 C47 1.520(5) .
C44 C45 1.535(4) .
C45 C46 1.502(6) .
C47 C48 1.389(4) .
C47 C52 1.408(4) .
C48 O4 1.394(4) .
C48 C49 1.396(5) .
C49 C50 1.386(4) .
C50 C51 1.393(4) .
C50 O5 1.395(4) .
C51 C52 1.385(5) .
C51 C65 1.528(4) .
C53 O5 1.375(4) .
C53 C58 1.393(5) .
C53 C54 1.398(4) .
C54 C55 1.380(5) .
C55 C56 1.390(5) .
C55 N8 1.432(4) .
C56 C57 1.399(5) .
C56 N9 1.413(5) .
C57 C58 1.366(5) .
C58 O6 1.398(4) .
C59 O11 1.231(5) .
C59 N8 1.349(4) .
C59 C60 1.516(5) .
C60 C61 1.520(8) .
C62 O12 1.239(5) .
C62 N9 1.337(5) .
C62 C63 1.501(6) .
C63 C64' 1.513(8) .
C63 C64 1.548(8) .
C65 C68 1.526(4) .
C65 C66 1.531(4) .
C66 C67 1.528(4) .
C68 C73 1.394(4) .
C68 C69 1.399(5) .
C69 C70 1.396(4) .
C69 O6 1.399(3) .
C70 C71 1.389(4) .
C71 C72 1.390(5) .
C71 O7 1.411(4) .
C72 C73 1.403(4) .
C72 C86 1.537(4) .
C74 O7 1.382(4) .
C74 C75 1.391(5) .
C74 C79 1.395(4) .
C75 C76 1.392(4) .
C76 C77 1.402(5) .
C76 N10 1.411(5) .
C77 C78 1.386(5) .
C77 N11 1.421(4) .
C78 C79 1.392(5) .
C79 O8 1.388(4) .
C80 O13 1.237(5) .
C80 N10 1.367(5) .
C80 C81 1.502(6) .
C81 C82' 1.505(9) .
C81 C82 1.511(8) .
C83 O14 1.229(5) .
C83 N11 1.343(5) .
C83 C84 1.514(6) .
C84 C85 1.477(7) .
C86 C89 1.515(4) .
C86 C87 1.531(5) .
C87 C88 1.504(5) .
C89 C90 1.402(5) .
C89 C94 1.412(5) .
C90 C91 1.382(5) .
C90 O8 1.399(4) .
C91 C92 1.372(5) .
C92 C93 1.401(5) .
C92 O1 1.410(4) .
C93 C94 1.395(4) .
Cl1B C1B 1.745(10) .
Cl2B C1B 1.760(10) .
Cl1A C1A 1.772(9) .
Cl2A C1A 1.736(9) .
Cl1C C1C 1.799(13) .
Cl2C C1C 1.738(13) .
Cl1D C1D 1.786(13) .
Cl2D C1D 1.758(13) .
C1R Cl2R 1.677(8) .
C1R Cl1R 1.756(9) .
Cl1T C1T 1.788(9) .
Cl2T C1T 1.727(9) .
C1U Cl2U 1.770(10) .
C1U Cl1U 1.772(10) .
C1W Cl1W 1.768(10) .
C1W Cl2W 1.803(10) .
C1X Cl1X 1.682(8) .
C1X Cl2X 1.758(7) .
Cl2X Cl2X 2.106(7) 2_876
C1Y Cl2Y 1.765(10) .
C1Y Cl1Y 1.767(10) .

loop_
_geom_torsion_atom_site_label_1
_geom_torsion_atom_site_label_2
_geom_torsion_atom_site_label_3
_geom_torsion_atom_site_label_4
_geom_torsion
_geom_torsion_site_symmetry_4
O1 C1 C2 C3 -178.5(3) .
C7 C1 C2 C3 3.1(4) .
C1 C2 C3 N1 176.6(3) .
C1 C2 C3 C5 -2.6(5) .
C2 C3 C5 N2 178.6(3) .
N1 C3 C5 N2 -0.8(3) .
C2 C3 C5 C6 -0.1(5) .
N1 C3 C5 C6 -179.5(3) .
N2 C5 C6 C7 -176.2(3) .
C3 C5 C6 C7 2.2(4) .
C5 C6 C7 O2 177.9(3) .
C5 C6 C7 C1 -1.7(4) .
C2 C1 C7 C6 -1.0(4) .
O1 C1 C7 C6 -179.5(3) .
C2 C1 C7 O2 179.4(3) .
O1 C1 C7 O2 0.9(4) .
N2 C4 C8 C12 20.9(5) .
N1 C4 C8 C12 -162.5(3) .
N2 C4 C8 C9 -155.2(3) .
N1 C4 C8 C9 21.5(4) .
C12 C8 C9 C10 -1.7(5) .
C4 C8 C9 C10 174.5(3) .
C8 C9 C10 N4 1.5(5) .
C8 C9 C10 C13 -173.5(3) .
C9 C8 C12 C11 1.2(5) .
C4 C8 C12 C11 -175.0(3) .
N4 C11 C12 C8 -0.5(5) .
C18 C11 C12 C8 176.8(3) .
N4 C10 C13 N3 -177.9(3) .
C9 C10 C13 N3 -2.5(5) .
N4 C10 C13 C14 0.4(5) .
C9 C10 C13 C14 175.8(3) .
N3 C13 C14 C15 -1.6(5) .
C10 C13 C14 C15 -179.7(3) .
C13 C14 C15 C16 1.0(6) .
C14 C15 C16 C17 -0.1(6) .
C15 C16 C17 N3 -0.4(6) .
N4 C11 C18 N5 -166.1(3) .
C12 C11 C18 N5 16.4(5) .
N4 C11 C18 C19 17.8(5) .
C12 C11 C18 C19 -159.6(4) .
N5 C18 C19 C20 -1.7(7) .
C11 C18 C19 C20 174.1(4) .
C18 C19 C20 C21 3.3(8) .
C19 C20 C21 C22 -2.3(9) .
C20 C21 C22 N5 -0.6(10) .
C26 C23 C24 C25 173.4(3) .
C93 C23 C24 C25 -59.3(4) .
C93 C23 C26 C31 -83.8(4) .
C24 C23 C26 C31 44.9(4) .
C93 C23 C26 C27 97.3(4) .
C24 C23 C26 C27 -134.0(3) .
C31 C26 C27 C28 -2.9(5) .
C23 C26 C27 C28 176.1(3) .
C31 C26 C27 O2 176.1(3) .
C23 C26 C27 O2 -4.9(5) .
C26 C27 C28 C29 5.5(5) .
O2 C27 C28 C29 -173.5(3) .
C27 C28 C29 C30 -4.5(5) .
C27 C28 C29 O3 174.9(3) .
C28 C29 C30 C31 1.0(5) .
O3 C29 C30 C31 -178.5(3) .
C28 C29 C30 C44 179.1(3) .
O3 C29 C30 C44 -0.4(5) .
C27 C26 C31 C30 -0.8(5) .
C23 C26 C31 C30 -179.8(3) .
C29 C30 C31 C26 1.7(5) .
C44 C30 C31 C26 -176.4(3) .
O3 C32 C33 C34 -176.5(3) .
C37 C32 C33 C34 3.4(4) .
C32 C33 C34 C35 -2.7(5) .
C32 C33 C34 N6 178.8(3) .
C33 C34 C35 C36 0.0(5) .
N6 C34 C35 C36 178.6(3) .
C33 C34 C35 N7 -178.7(3) .
N6 C34 C35 N7 -0.2(4) .
C34 C35 C36 C37 1.8(5) .
N7 C35 C36 C37 -179.5(3) .
C35 C36 C37 C32 -1.0(5) .
C35 C36 C37 O4 -175.8(3) .
C33 C32 C37 C36 -1.5(5) .
O3 C32 C37 C36 178.4(3) .
C33 C32 C37 O4 173.5(3) .
O3 C32 C37 O4 -6.6(4) .
O9 C38 C39 C40 -2.4(6) .
N6 C38 C39 C40 176.3(4) .
O10 C41 C42 C43 68.7(5) .
N7 C41 C42 C43 -109.2(4) .
C29 C30 C44 C47 -97.5(4) .
C31 C30 C44 C47 80.5(4) .
C29 C30 C44 C45 134.4(3) .
C31 C30 C44 C45 -47.6(4) .
C47 C44 C45 C46 169.8(3) .
C30 C44 C45 C46 -63.7(4) .
C30 C44 C47 C48 88.4(3) .
C45 C44 C47 C48 -143.5(3) .
C30 C44 C47 C52 -94.0(3) .
C45 C44 C47 C52 34.0(4) .
C52 C47 C48 O4 -175.1(2) .
C44 C47 C48 O4 2.6(4) .
C52 C47 C48 C49 -3.5(4) .
C44 C47 C48 C49 174.2(3) .
C47 C48 C49 C50 1.2(4) .
O4 C48 C49 C50 172.8(2) .
C48 C49 C50 C51 1.7(4) .
C48 C49 C50 O5 -172.5(3) .
C49 C50 C51 C52 -1.9(4) .
O5 C50 C51 C52 172.4(2) .
C49 C50 C51 C65 177.6(2) .
O5 C50 C51 C65 -8.1(4) .
C50 C51 C52 C47 -0.7(4) .
C65 C51 C52 C47 179.8(3) .
C48 C47 C52 C51 3.3(4) .
C44 C47 C52 C51 -174.3(3) .
O5 C53 C54 C55 174.2(3) .
C58 C53 C54 C55 0.2(4) .
C53 C54 C55 C56 -1.7(4) .
C53 C54 C55 N8 176.8(3) .
C54 C55 C56 C57 1.2(5) .
N8 C55 C56 C57 -177.2(3) .
C54 C55 C56 N9 -174.9(3) .
N8 C55 C56 N9 6.7(5) .
C55 C56 C57 C58 0.9(5) .
N9 C56 C57 C58 176.9(3) .
C56 C57 C58 C53 -2.4(4) .
C56 C57 C58 O6 -176.6(3) .
O5 C53 C58 C57 -172.3(3) .
C54 C53 C58 C57 1.8(4) .
O5 C53 C58 O6 2.1(4) .
C54 C53 C58 O6 176.2(2) .
O11 C59 C60 C61 43.6(6) .
N8 C59 C60 C61 -136.6(5) .
O12 C62 C63 C64' 138.5(9) .
N9 C62 C63 C64' -41.3(9) .
O12 C62 C63 C64 98.2(9) .
N9 C62 C63 C64 -81.6(9) .
C52 C51 C65 C68 89.5(3) .
C50 C51 C65 C68 -90.0(3) .
C52 C51 C65 C66 -38.4(4) .
C50 C51 C65 C66 142.2(3) .
C68 C65 C66 C67 174.1(3) .
C51 C65 C66 C67 -60.5(4) .
C51 C65 C68 C73 -84.6(3) .
C66 C65 C68 C73 43.0(4) .
C51 C65 C68 C69 94.2(3) .
C66 C65 C68 C69 -138.2(3) .
C73 C68 C69 C70 -1.3(4) .
C65 C68 C69 C70 179.8(2) .
C73 C68 C69 O6 -175.1(2) .
C65 C68 C69 O6 6.1(4) .
C68 C69 C70 C71 1.4(4) .
O6 C69 C70 C71 175.3(2) .
C69 C70 C71 C72 -1.2(4) .
C69 C70 C71 O7 -176.1(2) .
C70 C71 C72 C73 0.9(4) .
O7 C71 C72 C73 175.7(2) .
C70 C71 C72 C86 179.8(3) .
O7 C71 C72 C86 -5.5(4) .
C69 C68 C73 C72 1.1(4) .
C65 C68 C73 C72 179.9(3) .
C71 C72 C73 C68 -0.9(4) .
C86 C72 C73 C68 -179.7(3) .
O7 C74 C75 C76 174.5(3) .
C79 C74 C75 C76 0.1(5) .
C74 C75 C76 C77 1.1(5) .
C74 C75 C76 N10 -179.9(3) .
C75 C76 C77 C78 -1.9(5) .
N10 C76 C77 C78 179.2(3) .
C75 C76 C77 N11 -179.8(3) .
N10 C76 C77 N11 1.3(5) .
C76 C77 C78 C79 1.4(5) .
N11 C77 C78 C79 179.3(3) .
C77 C78 C79 O8 -173.3(3) .
C77 C78 C79 C74 -0.1(5) .
O7 C74 C79 O8 -1.7(5) .
C75 C74 C79 O8 172.6(3) .
O7 C74 C79 C78 -175.0(3) .
C75 C74 C79 C78 -0.6(5) .
O13 C80 C81 C82' 71.3(11) .
N10 C80 C81 C82' -106.2(10) .
O13 C80 C81 C82 95.2(7) .
N10 C80 C81 C82 -82.3(6) .
O14 C83 C84 C85 169.7(4) .
N11 C83 C84 C85 -10.4(6) .
C71 C72 C86 C89 -93.0(4) .
C73 C72 C86 C89 85.8(3) .
C71 C72 C86 C87 139.2(3) .
C73 C72 C86 C87 -42.1(4) .
C89 C86 C87 C88 167.7(3) .
C72 C86 C87 C88 -66.4(4) .
C87 C86 C89 C90 -140.0(3) .
C72 C86 C89 C90 91.9(3) .
C87 C86 C89 C94 38.7(4) .
C72 C86 C89 C94 -89.4(3) .
C94 C89 C90 C91 -1.2(4) .
C86 C89 C90 C91 177.6(3) .
C94 C89 C90 O8 -174.3(2) .
C86 C89 C90 O8 4.5(4) .
O8 C90 C91 C92 175.3(3) .
C89 C90 C91 C92 2.2(5) .
C90 C91 C92 C93 -2.5(5) .
C90 C91 C92 O1 -179.4(3) .
C91 C92 C93 C94 1.8(4) .
O1 C92 C93 C94 178.7(3) .
C91 C92 C93 C23 -175.6(3) .
O1 C92 C93 C23 1.2(4) .
C26 C23 C93 C94 90.4(3) .
C24 C23 C93 C94 -37.5(4) .
C26 C23 C93 C92 -92.3(3) .
C24 C23 C93 C92 139.8(3) .
C92 C93 C94 C89 -0.8(4) .
C23 C93 C94 C89 176.6(3) .
C90 C89 C94 C93 0.5(4) .
C86 C89 C94 C93 -178.3(3) .
N2 C4 N1 C3 -0.6(3) .
C8 C4 N1 C3 -177.7(3) .
C2 C3 N1 C4 -178.5(3) .
C5 C3 N1 C4 0.8(3) .
N1 C4 N2 C5 0.2(3) .
C8 C4 N2 C5 177.0(3) .
C6 C5 N2 C4 178.9(3) .
C3 C5 N2 C4 0.4(3) .
C16 C17 N3 C13 -0.1(6) .
C14 C13 N3 C17 1.1(5) .
C10 C13 N3 C17 179.3(3) .
C9 C10 N4 C11 -0.9(5) .
C13 C10 N4 C11 174.4(3) .
C12 C11 N4 C10 0.3(5) .
C18 C11 N4 C10 -177.1(3) .
C21 C22 N5 C18 2.3(8) .
C19 C18 N5 C22 -1.1(7) .
C11 C18 N5 C22 -177.0(4) .
O9 C38 N6 C34 12.4(5) .
C39 C38 N6 C34 -166.4(3) .
C33 C34 N6 C38 101.6(4) .
C35 C34 N6 C38 -76.9(4) .
O10 C41 N7 C35 -1.1(6) .
C42 C41 N7 C35 176.7(3) .
C36 C35 N7 C41 16.5(5) .
C34 C35 N7 C41 -164.8(3) .
O11 C59 N8 C55 8.6(6) .
C60 C59 N8 C55 -171.2(4) .
C54 C55 N8 C59 124.6(4) .
C56 C55 N8 C59 -56.9(5) .
O12 C62 N9 C56 1.1(6) .
C63 C62 N9 C56 -179.1(3) .
C55 C56 N9 C62 -144.5(3) .
C57 C56 N9 C62 39.5(5) .
O13 C80 N10 C76 6.6(5) .
C81 C80 N10 C76 -175.9(3) .
C75 C76 N10 C80 126.9(3) .
C77 C76 N10 C80 -54.2(5) .
O14 C83 N11 C77 -0.2(6) .
C84 C83 N11 C77 179.8(4) .
C78 C77 N11 C83 48.9(5) .
C76 C77 N11 C83 -133.3(4) .
C2 C1 O1 C92 74.3(4) .
C7 C1 O1 C92 -107.3(3) .
C91 C92 O1 C1 -79.2(4) .
C93 C92 O1 C1 103.9(3) .
C28 C27 O2 C7 77.6(4) .
C26 C27 O2 C7 -101.4(3) .
C6 C7 O2 C27 -76.8(3) .
C1 C7 O2 C27 102.8(3) .
C33 C32 O3 C29 86.2(3) .
C37 C32 O3 C29 -93.7(3) .
C28 C29 O3 C32 -73.5(3) .
C30 C29 O3 C32 105.9(3) .
C47 C48 O4 C37 -106.3(3) .
C49 C48 O4 C37 81.8(3) .
C36 C37 O4 C48 -76.0(4) .
C32 C37 O4 C48 108.9(3) .
C58 C53 O5 C50 -102.3(3) .
C54 C53 O5 C50 83.7(3) .
C49 C50 O5 C53 -72.7(3) .
C51 C50 O5 C53 112.9(3) .
C57 C58 O6 C69 -90.9(3) .
C53 C58 O6 C69 94.7(3) .
C70 C69 O6 C58 76.7(3) .
C68 C69 O6 C58 -109.3(3) .
C75 C74 O7 C71 88.8(4) .
C79 C74 O7 C71 -96.9(3) .
C70 C71 O7 C74 -75.8(3) .
C72 C71 O7 C74 109.2(3) .
C78 C79 O8 C90 -86.6(4) .
C74 C79 O8 C90 100.3(3) .
C91 C90 O8 C79 78.6(4) .
C89 C90 O8 C79 -108.2(3) .
Cl1X C1X Cl2X Cl2X -166.7(6) 2_876
